data_4315684
loop_
_publ_author_name
'Minao Tang'
'Dongfeng Li'
'Uma Prasad Mallik'
'Jeffrey R. Withers'
'Shari Brauer'
'Michael R. Rhodes'
'Rodolphe Cl\'erac'
'Gordon T. Yee'
'Myung-Hwan Whangbo'
'Stephen M. Holmes'

_publ_section_title
;
 First Structurally Characterized Tricyanomanganate(III) and its Magnetic
 {MnIII2MII2} Complexes (MII= Mn, Ni)
;
_journal_name_full 'Inorganic Chemistry'
_journal_page_first 4753
_journal_page_last 4755
_journal_paper_doi 10.1021/ic1006605
_journal_volume 49
_journal_year 2010
_chemical_formula_sum 'C26 H42 B Mn N10'
_chemical_formula_weight 560.45
_chemical_name_systematic
; 
 ? 
;
_space_group_IT_number 145
_symmetry_cell_setting trigonal
_symmetry_space_group_name_Hall 'P 32'
_symmetry_space_group_name_H-M 'P 32'
_atom_sites_solution_hydrogens geom
_atom_sites_solution_primary direct
_atom_sites_solution_secondary difmap
_audit_creation_method SHELXL-97
_cell_angle_alpha 90.00
_cell_angle_beta 90.00
_cell_angle_gamma 120.00
_cell_formula_units_Z 3
_cell_length_a 9.8102(1)
_cell_length_b 9.8102(1)
_cell_length_c 26.2483(4)
_cell_measurement_reflns_used 3374
_cell_measurement_temperature 90.0(2)
_cell_measurement_theta_max 27.48
_cell_measurement_theta_min 1.00
_cell_volume 2187.70(5)
_computing_cell_refinement 'DENZO-SMN (Nonius, 1997)'
_computing_data_collection 'COLLECT (Nonius, 1997)'
_computing_data_reduction 'DENZO-SMN (Nonius, 1997)'
_computing_molecular_graphics 'XP in SHELXTL (Bruker, 1995)'
_computing_publication_material 'SHELX-97 and local procedures'
_computing_structure_refinement 'SHELXL-97 (Sheldrick, 1997)'
_computing_structure_solution 'SHELXS-97 (Sheldrick, 1990)'
_diffrn_ambient_temperature 90.0(2)
_diffrn_detector_area_resol_mean 18
_diffrn_measured_fraction_theta_full 1.000
_diffrn_measured_fraction_theta_max 1.000
_diffrn_measurement_device_type 'Nonius KappaCCD diffractometer'
_diffrn_measurement_method '\w scans at fixed \c = 55\%'
_diffrn_radiation_monochromator graphite
_diffrn_radiation_source 'fine-focus sealed tube'
_diffrn_radiation_type MoK\a
_diffrn_radiation_wavelength 0.71073
_diffrn_reflns_av_R_equivalents 0.0000
_diffrn_reflns_av_sigmaI/netI 0.0703
_diffrn_reflns_limit_h_max 11
_diffrn_reflns_limit_h_min -11
_diffrn_reflns_limit_k_max 12
_diffrn_reflns_limit_k_min -12
_diffrn_reflns_limit_l_max 33
_diffrn_reflns_limit_l_min -33
_diffrn_reflns_number 6695
_diffrn_reflns_theta_full 27.48
_diffrn_reflns_theta_max 27.48
_diffrn_reflns_theta_min 2.33
_exptl_absorpt_coefficient_mu 0.487
_exptl_absorpt_correction_T_max 0.9090
_exptl_absorpt_correction_T_min 0.8880
_exptl_absorpt_correction_type multi-scan
_exptl_absorpt_process_details 'Scalepack (Otwinowski & Minor, 1997)'
_exptl_crystal_colour yellow
_exptl_crystal_density_diffrn 1.276
_exptl_crystal_density_method 'not measured'
_exptl_crystal_description block
_exptl_crystal_F_000 894
_exptl_crystal_size_max 0.25
_exptl_crystal_size_mid 0.20
_exptl_crystal_size_min 0.20
_refine_diff_density_max 0.578
_refine_diff_density_min -0.309
_refine_diff_density_rms 0.061
_refine_ls_abs_structure_details 'Flack H D (1983), Acta Cryst. A39, 876-881'
_refine_ls_abs_structure_Flack -0.019(14)
_refine_ls_extinction_method none
_refine_ls_goodness_of_fit_ref 1.033
_refine_ls_hydrogen_treatment constr
_refine_ls_matrix_type full
_refine_ls_number_parameters 353
_refine_ls_number_reflns 6695
_refine_ls_number_restraints 1
_refine_ls_restrained_S_all 1.033
_refine_ls_R_factor_all 0.0652
_refine_ls_R_factor_gt 0.0427
_refine_ls_shift/su_max 0.001
_refine_ls_shift/su_mean 0.000
_refine_ls_structure_factor_coef Fsqd
_refine_ls_weighting_details 'calc w=1/[\s^2^(Fo^2^)+(0.0368P)^2^+0.3691P] where P=(Fo^2^+2Fc^2^)/3'
_refine_ls_weighting_scheme calc
_refine_ls_wR_factor_gt 0.0800
_refine_ls_wR_factor_ref 0.0877
_reflns_number_gt 5375
_reflns_number_total 6695
_reflns_threshold_expression >2\s(I)
_cod_data_source_file ic1006605_si_002.cif
_cod_data_source_block k06152
_cod_database_code 4315684

loop_
_symmetry_equiv_pos_as_xyz
'x, y, z'
'-y, x-y, z+2/3'
'-x+y, -x, z+1/3'

loop_
_atom_site_label
_atom_site_type_symbol
_atom_site_fract_x
_atom_site_fract_y
_atom_site_fract_z
_atom_site_U_iso_or_equiv
_atom_site_adp_type
_atom_site_occupancy
_atom_site_symmetry_multiplicity
_atom_site_calc_flag
_atom_site_refinement_flags
_atom_site_disorder_assembly
_atom_site_disorder_group
Mn1 Mn 0.68816(4) 0.93741(4) 0.374976(14) 0.01463(9) Uani 1 1 d . . .
B1 B 0.8806(4) 0.7724(3) 0.35197(11) 0.0166(7) Uani 1 1 d . . .
H1 H 0.9434 0.7198 0.3447 0.020 Uiso 1 1 calc R . .
C1 C 0.9960(3) 1.3283(3) 0.33956(11) 0.0233(6) Uani 1 1 d . . .
H1A H 0.9225 1.3219 0.3131 0.035 Uiso 1 1 calc R . .
H1B H 1.0967 1.4261 0.3354 0.035 Uiso 1 1 calc R . .
H1C H 0.9522 1.3273 0.3732 0.035 Uiso 1 1 calc R . .
C2 C 1.0210(3) 1.1913(3) 0.33499(9) 0.0170(6) Uani 1 1 d . . .
C3 C 1.1524(3) 1.1893(3) 0.31588(10) 0.0195(6) Uani 1 1 d . . .
H3 H 1.2451 1.2767 0.3027 0.023 Uiso 1 1 calc R . .
C4 C 1.1229(3) 1.0375(3) 0.31964(9) 0.0176(6) Uani 1 1 d . . .
C5 C 1.2212(3) 0.9669(3) 0.30595(10) 0.0238(6) Uani 1 1 d . . .
H5A H 1.2443 0.9253 0.3367 0.036 Uiso 1 1 calc R . .
H5B H 1.3200 1.0475 0.2906 0.036 Uiso 1 1 calc R . .
H5C H 1.1643 0.8812 0.2815 0.036 Uiso 1 1 calc R . .
C6 C 0.9393(3) 0.5840(3) 0.43855(11) 0.0234(6) Uani 1 1 d . . .
H6A H 0.8934 0.5086 0.4105 0.035 Uiso 1 1 calc R . .
H6B H 0.9343 0.5277 0.4700 0.035 Uiso 1 1 calc R . .
H6C H 1.0494 0.6603 0.4307 0.035 Uiso 1 1 calc R . .
C7 C 0.8495(3) 0.6681(3) 0.44546(10) 0.0165(6) Uani 1 1 d . . .
C8 C 0.7716(3) 0.6780(3) 0.48808(10) 0.0176(6) Uani 1 1 d . . .
H8 H 0.7658 0.6327 0.5206 0.021 Uiso 1 1 calc R . .
C9 C 0.7034(3) 0.7673(3) 0.47406(10) 0.0168(6) Uani 1 1 d . . .
C10 C 0.6069(3) 0.8114(3) 0.50661(10) 0.0219(6) Uani 1 1 d . . .
H10A H 0.6685 0.9234 0.5153 0.033 Uiso 1 1 calc R . .
H10B H 0.5768 0.7486 0.5379 0.033 Uiso 1 1 calc R . .
H10C H 0.5119 0.7911 0.4880 0.033 Uiso 1 1 calc R . .
C11 C 0.3760(3) 0.7082(3) 0.28401(11) 0.0232(6) Uani 1 1 d . . .
H11A H 0.3205 0.6884 0.3166 0.035 Uiso 1 1 calc R . .
H11B H 0.3038 0.6364 0.2581 0.035 Uiso 1 1 calc R . .
H11C H 0.4141 0.8172 0.2735 0.035 Uiso 1 1 calc R . .
C12 C 0.5119(3) 0.6815(3) 0.28980(10) 0.0181(6) Uani 1 1 d . . .
C13 C 0.5418(3) 0.5782(3) 0.26257(10) 0.0208(6) Uani 1 1 d . . .
H13 H 0.4782 0.5092 0.2363 0.025 Uiso 1 1 calc R . .
C14 C 0.6813(3) 0.5941(3) 0.28076(10) 0.0187(6) Uani 1 1 d . . .
C15 C 0.7690(4) 0.5147(3) 0.26314(11) 0.0256(7) Uani 1 1 d . . .
H15A H 0.8798 0.5779 0.2731 0.038 Uiso 1 1 calc R . .
H15B H 0.7616 0.5039 0.2260 0.038 Uiso 1 1 calc R . .
H15C H 0.7233 0.4102 0.2788 0.038 Uiso 1 1 calc R . .
C16 C 0.7425(3) 1.1019(3) 0.42770(10) 0.0185(6) Uani 1 1 d . . .
C17 C 0.4680(3) 0.8488(3) 0.39783(10) 0.0174(6) Uani 1 1 d . . .
C18 C 0.6389(3) 1.0572(3) 0.32451(10) 0.0167(6) Uani 1 1 d . . .
N1 N 0.9139(3) 1.0438(2) 0.35001(8) 0.0160(5) Uani 1 1 d . . .
N2 N 0.9784(3) 0.9503(2) 0.34070(8) 0.0151(5) Uani 1 1 d . . .
N3 N 0.7375(2) 0.8113(2) 0.42483(8) 0.0148(5) Uani 1 1 d . . .
N4 N 0.8276(2) 0.7485(2) 0.40785(8) 0.0148(5) Uani 1 1 d . . .
N5 N 0.6300(2) 0.7608(2) 0.32377(8) 0.0162(5) Uani 1 1 d . . .
N6 N 0.7325(2) 0.7038(2) 0.31795(8) 0.0152(5) Uani 1 1 d . . .
N7 N 0.7740(3) 1.1913(3) 0.46049(9) 0.0296(6) Uani 1 1 d . . .
N8 N 0.3407(3) 0.8063(3) 0.41137(8) 0.0231(5) Uani 1 1 d . . .
N9 N 0.6093(3) 1.1218(3) 0.29368(9) 0.0227(5) Uani 1 1 d . . .
N1S N 0.8014(3) 1.0916(3) 0.14996(8) 0.0189(5) Uani 1 1 d . . .
C1S C 0.8300(3) 1.2207(3) 0.18729(11) 0.0270(7) Uani 1 1 d . . .
H1S1 H 0.7897 1.1723 0.2211 0.032 Uiso 1 1 calc R . .
H1S2 H 0.7680 1.2698 0.1762 0.032 Uiso 1 1 calc R . .
C2S C 1.0013(4) 1.3498(3) 0.19326(12) 0.0334(8) Uani 1 1 d . . .
H2S1 H 1.0613 1.3059 0.2092 0.050 Uiso 1 1 calc R . .
H2S2 H 1.0069 1.4342 0.2147 0.050 Uiso 1 1 calc R . .
H2S3 H 1.0460 1.3923 0.1597 0.050 Uiso 1 1 calc R . .
C3S C 0.9133(3) 1.0293(3) 0.15863(11) 0.0224(6) Uani 1 1 d . . .
H3S1 H 0.8953 0.9511 0.1318 0.027 Uiso 1 1 calc R . .
H3S2 H 1.0227 1.1174 0.1550 0.027 Uiso 1 1 calc R . .
C4S C 0.8962(4) 0.9534(4) 0.21020(11) 0.0306(7) Uani 1 1 d . . .
H4S1 H 0.8965 1.0235 0.2369 0.046 Uiso 1 1 calc R . .
H4S2 H 0.9842 0.9345 0.2157 0.046 Uiso 1 1 calc R . .
H4S3 H 0.7968 0.8531 0.2114 0.046 Uiso 1 1 calc R . .
C5S C 0.8302(3) 1.1554(3) 0.09559(9) 0.0238(6) Uani 1 1 d . . .
H5S1 H 0.9366 1.2494 0.0939 0.029 Uiso 1 1 calc R . .
H5S2 H 0.8295 1.0750 0.0727 0.029 Uiso 1 1 calc R . .
C6S C 0.7126(4) 1.2001(4) 0.07541(12) 0.0364(8) Uani 1 1 d . . .
H6S1 H 0.6073 1.1067 0.0747 0.055 Uiso 1 1 calc R . .
H6S2 H 0.7428 1.2425 0.0409 0.055 Uiso 1 1 calc R . .
H6S3 H 0.7119 1.2800 0.0976 0.055 Uiso 1 1 calc R . .
C7S C 0.6321(3) 0.9620(3) 0.15678(11) 0.0243(6) Uani 1 1 d . . .
H7S1 H 0.6169 0.9253 0.1926 0.029 Uiso 1 1 calc R . .
H7S2 H 0.5625 1.0064 0.1507 0.029 Uiso 1 1 calc R . .
C8S C 0.5821(4) 0.8220(3) 0.12206(12) 0.0318(7) Uani 1 1 d . . .
H8S1 H 0.5921 0.8560 0.0865 0.048 Uiso 1 1 calc R . .
H8S2 H 0.4722 0.7430 0.1291 0.048 Uiso 1 1 calc R . .
H8S3 H 0.6493 0.7760 0.1281 0.048 Uiso 1 1 calc R . .

loop_
_atom_site_aniso_label
_atom_site_aniso_U_11
_atom_site_aniso_U_22
_atom_site_aniso_U_33
_atom_site_aniso_U_23
_atom_site_aniso_U_13
_atom_site_aniso_U_12
Mn1 0.0149(2) 0.0150(2) 0.01510(17) 0.00075(17) 0.00160(17) 0.00832(19)
B1 0.0194(17) 0.0153(16) 0.0185(15) -0.0024(13) -0.0017(13) 0.0112(14)
C1 0.0212(15) 0.0152(14) 0.0287(16) 0.0041(12) 0.0008(13) 0.0056(13)
C2 0.0193(14) 0.0168(14) 0.0143(13) 0.0022(11) -0.0008(11) 0.0087(12)
C3 0.0145(14) 0.0210(15) 0.0183(14) 0.0060(12) 0.0009(11) 0.0053(12)
C4 0.0149(14) 0.0270(16) 0.0100(12) 0.0006(11) -0.0003(11) 0.0096(12)
C5 0.0191(15) 0.0336(17) 0.0204(14) -0.0003(13) 0.0011(12) 0.0145(14)
C6 0.0248(16) 0.0235(16) 0.0267(16) 0.0072(12) 0.0050(12) 0.0156(14)
C7 0.0138(13) 0.0136(14) 0.0204(14) 0.0024(11) -0.0010(11) 0.0057(12)
C8 0.0182(14) 0.0178(14) 0.0151(13) 0.0042(11) -0.0005(11) 0.0077(12)
C9 0.0141(13) 0.0145(14) 0.0157(13) -0.0006(11) 0.0003(11) 0.0027(11)
C10 0.0224(15) 0.0272(16) 0.0176(14) 0.0022(12) 0.0034(12) 0.0135(13)
C11 0.0190(15) 0.0263(16) 0.0228(14) 0.0006(12) -0.0037(12) 0.0102(13)
C12 0.0165(14) 0.0176(14) 0.0165(13) 0.0014(11) -0.0003(11) 0.0058(12)
C13 0.0244(15) 0.0178(14) 0.0148(13) -0.0029(11) -0.0041(12) 0.0066(12)
C14 0.0228(15) 0.0137(14) 0.0167(13) -0.0008(11) 0.0016(11) 0.0070(12)
C15 0.0372(18) 0.0222(15) 0.0229(14) -0.0055(12) -0.0010(13) 0.0191(14)
C16 0.0219(15) 0.0194(15) 0.0186(15) 0.0046(12) 0.0040(12) 0.0137(13)
C17 0.0207(16) 0.0161(14) 0.0170(13) 0.0027(11) 0.0027(12) 0.0103(13)
C18 0.0139(14) 0.0167(14) 0.0200(15) -0.0005(12) 0.0051(11) 0.0080(12)
N1 0.0176(12) 0.0150(12) 0.0185(12) 0.0002(9) -0.0002(9) 0.0105(10)
N2 0.0146(12) 0.0183(12) 0.0146(11) 0.0013(9) 0.0008(9) 0.0099(10)
N3 0.0137(12) 0.0159(12) 0.0166(11) -0.0021(9) -0.0008(9) 0.0087(10)
N4 0.0142(12) 0.0155(11) 0.0169(11) -0.0007(9) 0.0009(9) 0.0091(10)
N5 0.0169(12) 0.0152(11) 0.0180(11) 0.0016(9) 0.0026(10) 0.0092(10)
N6 0.0162(11) 0.0150(11) 0.0165(11) 0.0015(9) 0.0013(9) 0.0093(10)
N7 0.0399(16) 0.0199(13) 0.0262(14) -0.0007(12) 0.0031(12) 0.0130(12)
N8 0.0203(13) 0.0286(14) 0.0216(12) 0.0040(11) 0.0038(10) 0.0132(11)
N9 0.0183(13) 0.0239(13) 0.0269(13) 0.0051(11) 0.0047(10) 0.0114(11)
N1S 0.0191(12) 0.0214(13) 0.0172(11) 0.0009(10) 0.0058(10) 0.0108(11)
C1S 0.0323(17) 0.0260(16) 0.0240(15) -0.0018(13) 0.0079(13) 0.0155(15)
C2S 0.042(2) 0.0208(16) 0.0291(17) -0.0042(13) 0.0029(15) 0.0096(15)
C3S 0.0205(15) 0.0251(16) 0.0228(14) -0.0042(12) -0.0012(12) 0.0124(13)
C4S 0.0301(17) 0.0331(18) 0.0296(16) 0.0044(14) -0.0041(14) 0.0165(15)
C5S 0.0286(17) 0.0258(16) 0.0157(14) 0.0030(12) 0.0062(12) 0.0127(14)
C6S 0.049(2) 0.0357(19) 0.0314(17) 0.0112(15) 0.0030(16) 0.0263(17)
C7S 0.0142(14) 0.0293(17) 0.0274(15) 0.0023(13) 0.0045(12) 0.0095(13)
C8S 0.0208(16) 0.0238(17) 0.0418(19) 0.0014(14) -0.0014(14) 0.0044(13)

loop_
_atom_type_symbol
_atom_type_description
_atom_type_scat_dispersion_real
_atom_type_scat_dispersion_imag
_atom_type_scat_source
C C 0.0033 0.0016 'International Tables Vol C Tables 4.2.6.8 and 6.1.1.4'
H H 0.0000 0.0000 'International Tables Vol C Tables 4.2.6.8 and 6.1.1.4'
Mn Mn 0.3368 0.7283 'International Tables Vol C Tables 4.2.6.8 and 6.1.1.4'
B B 0.0013 0.0007 'International Tables Vol C Tables 4.2.6.8 and 6.1.1.4'
N N 0.0061 0.0033 'International Tables Vol C Tables 4.2.6.8 and 6.1.1.4'

loop_
_geom_angle_atom_site_label_1
_geom_angle_atom_site_label_2
_geom_angle_atom_site_label_3
_geom_angle
_geom_angle_site_symmetry_1
_geom_angle_site_symmetry_3
_geom_angle_publ_flag
C17 Mn1 C18 85.81(11) . . ?
C17 Mn1 C16 86.35(11) . . ?
C18 Mn1 C16 91.72(10) . . ?
C17 Mn1 N3 94.47(10) . . ?
C18 Mn1 N3 178.44(10) . . ?
C16 Mn1 N3 89.82(10) . . ?
C17 Mn1 N1 175.54(10) . . ?
C18 Mn1 N1 90.34(10) . . ?
C16 Mn1 N1 91.52(10) . . ?
N3 Mn1 N1 89.44(9) . . ?
C17 Mn1 N5 92.66(10) . . ?
C18 Mn1 N5 90.90(10) . . ?
C16 Mn1 N5 177.13(10) . . ?
N3 Mn1 N5 87.56(8) . . ?
N1 Mn1 N5 89.65(9) . . ?
N4 B1 N2 109.1(2) . . ?
N4 B1 N6 108.2(2) . . ?
N2 B1 N6 107.4(2) . . ?
N4 B1 H1 110.6 . . ?
N2 B1 H1 110.6 . . ?
N6 B1 H1 110.6 . . ?
C2 C1 H1A 109.5 . . ?
C2 C1 H1B 109.5 . . ?
H1A C1 H1B 109.5 . . ?
C2 C1 H1C 109.5 . . ?
H1A C1 H1C 109.5 . . ?
H1B C1 H1C 109.5 . . ?
N1 C2 C3 108.6(2) . . ?
N1 C2 C1 123.5(2) . . ?
C3 C2 C1 127.9(2) . . ?
C4 C3 C2 107.2(2) . . ?
C4 C3 H3 126.4 . . ?
C2 C3 H3 126.4 . . ?
N2 C4 C3 107.6(2) . . ?
N2 C4 C5 121.5(2) . . ?
C3 C4 C5 130.9(2) . . ?
C4 C5 H5A 109.5 . . ?
C4 C5 H5B 109.5 . . ?
H5A C5 H5B 109.5 . . ?
C4 C5 H5C 109.5 . . ?
H5A C5 H5C 109.5 . . ?
H5B C5 H5C 109.5 . . ?
C7 C6 H6A 109.5 . . ?
C7 C6 H6B 109.5 . . ?
H6A C6 H6B 109.5 . . ?
C7 C6 H6C 109.5 . . ?
H6A C6 H6C 109.5 . . ?
H6B C6 H6C 109.5 . . ?
N4 C7 C8 107.2(2) . . ?
N4 C7 C6 123.2(2) . . ?
C8 C7 C6 129.6(2) . . ?
C7 C8 C9 106.7(2) . . ?
C7 C8 H8 126.7 . . ?
C9 C8 H8 126.7 . . ?
N3 C9 C8 109.5(2) . . ?
N3 C9 C10 123.2(2) . . ?
C8 C9 C10 127.3(2) . . ?
C9 C10 H10A 109.5 . . ?
C9 C10 H10B 109.5 . . ?
H10A C10 H10B 109.5 . . ?
C9 C10 H10C 109.5 . . ?
H10A C10 H10C 109.5 . . ?
H10B C10 H10C 109.5 . . ?
C12 C11 H11A 109.5 . . ?
C12 C11 H11B 109.5 . . ?
H11A C11 H11B 109.5 . . ?
C12 C11 H11C 109.5 . . ?
H11A C11 H11C 109.5 . . ?
H11B C11 H11C 109.5 . . ?
N5 C12 C13 109.0(2) . . ?
N5 C12 C11 123.3(2) . . ?
C13 C12 C11 127.7(2) . . ?
C14 C13 C12 107.4(2) . . ?
C14 C13 H13 126.3 . . ?
C12 C13 H13 126.3 . . ?
N6 C14 C13 107.0(2) . . ?
N6 C14 C15 123.9(2) . . ?
C13 C14 C15 129.1(2) . . ?
C14 C15 H15A 109.5 . . ?
C14 C15 H15B 109.5 . . ?
H15A C15 H15B 109.5 . . ?
C14 C15 H15C 109.5 . . ?
H15A C15 H15C 109.5 . . ?
H15B C15 H15C 109.5 . . ?
N7 C16 Mn1 175.9(2) . . ?
N8 C17 Mn1 175.8(2) . . ?
N9 C18 Mn1 177.0(2) . . ?
C2 N1 N2 107.0(2) . . ?
C2 N1 Mn1 135.12(17) . . ?
N2 N1 Mn1 117.62(16) . . ?
C4 N2 N1 109.7(2) . . ?
C4 N2 B1 131.0(2) . . ?
N1 N2 B1 119.2(2) . . ?
C9 N3 N4 106.2(2) . . ?
C9 N3 Mn1 135.95(18) . . ?
N4 N3 Mn1 117.87(15) . . ?
C7 N4 N3 110.51(19) . . ?
C7 N4 B1 130.5(2) . . ?
N3 N4 B1 119.0(2) . . ?
C12 N5 N6 106.3(2) . . ?
C12 N5 Mn1 135.81(18) . . ?
N6 N5 Mn1 117.79(15) . . ?
C14 N6 N5 110.3(2) . . ?
C14 N6 B1 131.3(2) . . ?
N5 N6 B1 118.4(2) . . ?
C1S N1S C7S 107.0(2) . . ?
C1S N1S C3S 111.8(2) . . ?
C7S N1S C3S 110.8(2) . . ?
C1S N1S C5S 110.1(2) . . ?
C7S N1S C5S 110.8(2) . . ?
C3S N1S C5S 106.4(2) . . ?
N1S C1S C2S 115.3(2) . . ?
N1S C1S H1S1 108.4 . . ?
C2S C1S H1S1 108.4 . . ?
N1S C1S H1S2 108.4 . . ?
C2S C1S H1S2 108.4 . . ?
H1S1 C1S H1S2 107.5 . . ?
C1S C2S H2S1 109.5 . . ?
C1S C2S H2S2 109.5 . . ?
H2S1 C2S H2S2 109.5 . . ?
C1S C2S H2S3 109.5 . . ?
H2S1 C2S H2S3 109.5 . . ?
H2S2 C2S H2S3 109.5 . . ?
C4S C3S N1S 114.1(2) . . ?
C4S C3S H3S1 108.7 . . ?
N1S C3S H3S1 108.7 . . ?
C4S C3S H3S2 108.7 . . ?
N1S C3S H3S2 108.7 . . ?
H3S1 C3S H3S2 107.6 . . ?
C3S C4S H4S1 109.5 . . ?
C3S C4S H4S2 109.5 . . ?
H4S1 C4S H4S2 109.5 . . ?
C3S C4S H4S3 109.5 . . ?
H4S1 C4S H4S3 109.5 . . ?
H4S2 C4S H4S3 109.5 . . ?
C6S C5S N1S 115.7(2) . . ?
C6S C5S H5S1 108.4 . . ?
N1S C5S H5S1 108.4 . . ?
C6S C5S H5S2 108.4 . . ?
N1S C5S H5S2 108.4 . . ?
H5S1 C5S H5S2 107.4 . . ?
C5S C6S H6S1 109.5 . . ?
C5S C6S H6S2 109.5 . . ?
H6S1 C6S H6S2 109.5 . . ?
C5S C6S H6S3 109.5 . . ?
H6S1 C6S H6S3 109.5 . . ?
H6S2 C6S H6S3 109.5 . . ?
C8S C7S N1S 114.4(2) . . ?
C8S C7S H7S1 108.7 . . ?
N1S C7S H7S1 108.7 . . ?
C8S C7S H7S2 108.7 . . ?
N1S C7S H7S2 108.7 . . ?
H7S1 C7S H7S2 107.6 . . ?
C7S C8S H8S1 109.5 . . ?
C7S C8S H8S2 109.5 . . ?
H8S1 C8S H8S2 109.5 . . ?
C7S C8S H8S3 109.5 . . ?
H8S1 C8S H8S3 109.5 . . ?
H8S2 C8S H8S3 109.5 . . ?

loop_
_geom_bond_atom_site_label_1
_geom_bond_atom_site_label_2
_geom_bond_distance
_geom_bond_site_symmetry_2
_geom_bond_publ_flag
Mn1 C17 1.976(3) . ?
Mn1 C18 1.984(3) . ?
Mn1 C16 1.985(3) . ?
Mn1 N3 2.019(2) . ?
Mn1 N1 2.028(2) . ?
Mn1 N5 2.036(2) . ?
B1 N4 1.535(4) . ?
B1 N2 1.542(4) . ?
B1 N6 1.544(4) . ?
B1 H1 1.0000 . ?
C1 C2 1.488(4) . ?
C1 H1A 0.9800 . ?
C1 H1B 0.9800 . ?
C1 H1C 0.9800 . ?
C2 N1 1.354(3) . ?
C2 C3 1.392(4) . ?
C3 C4 1.371(4) . ?
C3 H3 0.9500 . ?
C4 N2 1.354(3) . ?
C4 C5 1.487(4) . ?
C5 H5A 0.9800 . ?
C5 H5B 0.9800 . ?
C5 H5C 0.9800 . ?
C6 C7 1.489(4) . ?
C6 H6A 0.9800 . ?
C6 H6B 0.9800 . ?
C6 H6C 0.9800 . ?
C7 N4 1.347(3) . ?
C7 C8 1.386(4) . ?
C8 C9 1.392(4) . ?
C8 H8 0.9500 . ?
C9 N3 1.350(3) . ?
C9 C10 1.491(4) . ?
C10 H10A 0.9800 . ?
C10 H10B 0.9800 . ?
C10 H10C 0.9800 . ?
C11 C12 1.489(4) . ?
C11 H11A 0.9800 . ?
C11 H11B 0.9800 . ?
C11 H11C 0.9800 . ?
C12 N5 1.357(3) . ?
C12 C13 1.387(4) . ?
C13 C14 1.383(4) . ?
C13 H13 0.9500 . ?
C14 N6 1.350(3) . ?
C14 C15 1.493(4) . ?
C15 H15A 0.9800 . ?
C15 H15B 0.9800 . ?
C15 H15C 0.9800 . ?
C16 N7 1.155(3) . ?
C17 N8 1.157(3) . ?
C18 N9 1.151(3) . ?
N1 N2 1.372(3) . ?
N3 N4 1.379(3) . ?
N5 N6 1.382(3) . ?
N1S C1S 1.512(3) . ?
N1S C7S 1.515(3) . ?
N1S C3S 1.516(3) . ?
N1S C5S 1.527(3) . ?
C1S C2S 1.525(4) . ?
C1S H1S1 0.9900 . ?
C1S H1S2 0.9900 . ?
C2S H2S1 0.9800 . ?
C2S H2S2 0.9800 . ?
C2S H2S3 0.9800 . ?
C3S C4S 1.513(4) . ?
C3S H3S1 0.9900 . ?
C3S H3S2 0.9900 . ?
C4S H4S1 0.9800 . ?
C4S H4S2 0.9800 . ?
C4S H4S3 0.9800 . ?
C5S C6S 1.519(4) . ?
C5S H5S1 0.9900 . ?
C5S H5S2 0.9900 . ?
C6S H6S1 0.9800 . ?
C6S H6S2 0.9800 . ?
C6S H6S3 0.9800 . ?
C7S C8S 1.511(4) . ?
C7S H7S1 0.9900 . ?
C7S H7S2 0.9900 . ?
C8S H8S1 0.9800 . ?
C8S H8S2 0.9800 . ?
C8S H8S3 0.9800 . ?

loop_
_geom_torsion_atom_site_label_1
_geom_torsion_atom_site_label_2
_geom_torsion_atom_site_label_3
_geom_torsion_atom_site_label_4
_geom_torsion
_geom_torsion_site_symmetry_1
_geom_torsion_site_symmetry_2
_geom_torsion_site_symmetry_3
_geom_torsion_site_symmetry_4
_geom_torsion_publ_flag
N1 C2 C3 C4 -0.1(3) . . . . ?
C1 C2 C3 C4 179.5(3) . . . . ?
C2 C3 C4 N2 -0.4(3) . . . . ?
C2 C3 C4 C5 -178.9(3) . . . . ?
N4 C7 C8 C9 -0.1(3) . . . . ?
C6 C7 C8 C9 -178.5(3) . . . . ?
C7 C8 C9 N3 -0.1(3) . . . . ?
C7 C8 C9 C10 180.0(3) . . . . ?
N5 C12 C13 C14 0.5(3) . . . . ?
C11 C12 C13 C14 179.7(3) . . . . ?
C12 C13 C14 N6 0.1(3) . . . . ?
C12 C13 C14 C15 -177.4(3) . . . . ?
C17 Mn1 C16 N7 81(4) . . . . ?
C18 Mn1 C16 N7 167(4) . . . . ?
N3 Mn1 C16 N7 -13(4) . . . . ?
N1 Mn1 C16 N7 -103(4) . . . . ?
N5 Mn1 C16 N7 11(5) . . . . ?
C18 Mn1 C17 N8 -50(3) . . . . ?
C16 Mn1 C17 N8 42(3) . . . . ?
N3 Mn1 C17 N8 131(3) . . . . ?
N1 Mn1 C17 N8 -20(4) . . . . ?
N5 Mn1 C17 N8 -141(3) . . . . ?
C17 Mn1 C18 N9 -98(5) . . . . ?
C16 Mn1 C18 N9 176(4) . . . . ?
N3 Mn1 C18 N9 2(8) . . . . ?
N1 Mn1 C18 N9 84(5) . . . . ?
N5 Mn1 C18 N9 -6(5) . . . . ?
C3 C2 N1 N2 0.5(3) . . . . ?
C1 C2 N1 N2 -179.1(2) . . . . ?
C3 C2 N1 Mn1 -172.82(19) . . . . ?
C1 C2 N1 Mn1 7.6(4) . . . . ?
C17 Mn1 N1 C2 9.3(15) . . . . ?
C18 Mn1 N1 C2 39.7(3) . . . . ?
C16 Mn1 N1 C2 -52.0(2) . . . . ?
N3 Mn1 N1 C2 -141.8(3) . . . . ?
N5 Mn1 N1 C2 130.6(2) . . . . ?
C17 Mn1 N1 N2 -163.4(13) . . . . ?
C18 Mn1 N1 N2 -133.04(18) . . . . ?
C16 Mn1 N1 N2 135.23(18) . . . . ?
N3 Mn1 N1 N2 45.42(17) . . . . ?
N5 Mn1 N1 N2 -42.14(17) . . . . ?
C3 C4 N2 N1 0.7(3) . . . . ?
C5 C4 N2 N1 179.4(2) . . . . ?
C3 C4 N2 B1 177.0(2) . . . . ?
C5 C4 N2 B1 -4.2(4) . . . . ?
C2 N1 N2 C4 -0.7(3) . . . . ?
Mn1 N1 N2 C4 173.94(16) . . . . ?
C2 N1 N2 B1 -177.6(2) . . . . ?
Mn1 N1 N2 B1 -2.9(3) . . . . ?
N4 B1 N2 C4 128.0(3) . . . . ?
N6 B1 N2 C4 -114.8(3) . . . . ?
N4 B1 N2 N1 -55.9(3) . . . . ?
N6 B1 N2 N1 61.3(3) . . . . ?
C8 C9 N3 N4 0.2(3) . . . . ?
C10 C9 N3 N4 -179.9(2) . . . . ?
C8 C9 N3 Mn1 179.79(19) . . . . ?
C10 C9 N3 Mn1 -0.3(4) . . . . ?
C17 Mn1 N3 C9 -40.2(3) . . . . ?
C18 Mn1 N3 C9 -140(4) . . . . ?
C16 Mn1 N3 C9 46.1(3) . . . . ?
N1 Mn1 N3 C9 137.6(3) . . . . ?
N5 Mn1 N3 C9 -132.7(3) . . . . ?
C17 Mn1 N3 N4 139.36(18) . . . . ?
C18 Mn1 N3 N4 39(4) . . . . ?
C16 Mn1 N3 N4 -134.32(18) . . . . ?
N1 Mn1 N3 N4 -42.80(18) . . . . ?
N5 Mn1 N3 N4 46.88(18) . . . . ?
C8 C7 N4 N3 0.2(3) . . . . ?
C6 C7 N4 N3 178.7(2) . . . . ?
C8 C7 N4 B1 -177.3(2) . . . . ?
C6 C7 N4 B1 1.2(4) . . . . ?
C9 N3 N4 C7 -0.2(3) . . . . ?
Mn1 N3 N4 C7 -179.90(17) . . . . ?
C9 N3 N4 B1 177.6(2) . . . . ?
Mn1 N3 N4 B1 -2.1(3) . . . . ?
N2 B1 N4 C7 -123.8(3) . . . . ?
N6 B1 N4 C7 119.6(3) . . . . ?
N2 B1 N4 N3 58.9(3) . . . . ?
N6 B1 N4 N3 -57.7(3) . . . . ?
C13 C12 N5 N6 -0.9(3) . . . . ?
C11 C12 N5 N6 179.8(2) . . . . ?
C13 C12 N5 Mn1 176.04(18) . . . . ?
C11 C12 N5 Mn1 -3.2(4) . . . . ?
C17 Mn1 N5 C12 41.9(3) . . . . ?
C18 Mn1 N5 C12 -44.0(3) . . . . ?
C16 Mn1 N5 C12 112(2) . . . . ?
N3 Mn1 N5 C12 136.2(3) . . . . ?
N1 Mn1 N5 C12 -134.3(3) . . . . ?
C17 Mn1 N5 N6 -141.40(18) . . . . ?
C18 Mn1 N5 N6 132.75(17) . . . . ?
C16 Mn1 N5 N6 -72(2) . . . . ?
N3 Mn1 N5 N6 -47.04(17) . . . . ?
N1 Mn1 N5 N6 42.41(17) . . . . ?
C13 C14 N6 N5 -0.7(3) . . . . ?
C15 C14 N6 N5 176.9(2) . . . . ?
C13 C14 N6 B1 -179.6(2) . . . . ?
C15 C14 N6 B1 -1.9(4) . . . . ?
C12 N5 N6 C14 1.1(3) . . . . ?
Mn1 N5 N6 C14 -176.57(16) . . . . ?
C12 N5 N6 B1 -179.9(2) . . . . ?
Mn1 N5 N6 B1 2.4(3) . . . . ?
N4 B1 N6 C14 -124.1(3) . . . . ?
N2 B1 N6 C14 118.2(3) . . . . ?
N4 B1 N6 N5 57.2(3) . . . . ?
N2 B1 N6 N5 -60.6(3) . . . . ?
C7S N1S C1S C2S 169.7(2) . . . . ?
C3S N1S C1S C2S 48.2(3) . . . . ?
C5S N1S C1S C2S -69.9(3) . . . . ?
C1S N1S C3S C4S 62.6(3) . . . . ?
C7S N1S C3S C4S -56.7(3) . . . . ?
C5S N1S C3S C4S -177.2(2) . . . . ?
C1S N1S C5S C6S -68.2(3) . . . . ?
C7S N1S C5S C6S 50.0(3) . . . . ?
C3S N1S C5S C6S 170.5(2) . . . . ?
C1S N1S C7S C8S 179.8(2) . . . . ?
C3S N1S C7S C8S -58.1(3) . . . . ?
C5S N1S C7S C8S 59.8(3) . . . . ?
